data_1509093
loop_
_publ_author_name
'Roehr, C.'
'Doersam, G.'
'Cordier, G.'

_publ_section_title
;
 Neue ternaere Vertreter des Th Cr2 Si2- und des Ca Zn2 Al2-Strukturtyps
 in den Systemen A-T-X und RE-T-X (A= Ca, Sr, Ca; RE= La, Ce, Pr; T= Cu,
 Ag, Au und X= Al,Ga).
;
_journal_name_full 'Journal of the Less-Common Metals'
_journal_page_first 115
_journal_page_last 124
_journal_paper_doi 10.1016/0022-5088(90)90371-P
_journal_volume 166
_journal_year 1990
_chemical_formula_sum 'Ag0.32 Al3.68 Ba'
_chemical_name_systematic 'Barium silver aluminium (1/0.32/3.68)'
_space_group_IT_number 139
_symmetry_space_group_name_Hall '-I 4 2'
_symmetry_space_group_name_H-M 'I 4/m m m'
_cell_angle_alpha 90
_cell_angle_beta 90
_cell_angle_gamma 90
_cell_formula_units_Z 2
_cell_length_a 4.528
_cell_length_b 4.528
_cell_length_c 11.453
_cell_volume 234.818
_citation_journal_id_ASTM JCOMAH
_cod_data_source_file silver0-1_55.cif
_cod_data_source_block Ag0.32Al3.68Ba1
_cod_original_cell_volume 234.8184
_cod_original_formula_sum 'Ag0.32 Al3.68 Ba1'
_cod_database_code 1509093

loop_
_symmetry_equiv_pos_as_xyz
x,y,z
-y,x,z
-x,-y,z
y,-x,z
x,-y,-z
y,x,-z
-x,y,-z
-y,-x,-z
-x,-y,-z
y,-x,-z
x,y,-z
-y,x,-z
-x,y,z
-y,-x,z
x,-y,z
y,x,z
x+1/2,y+1/2,z+1/2
-y+1/2,x+1/2,z+1/2
-x+1/2,-y+1/2,z+1/2
y+1/2,-x+1/2,z+1/2
x+1/2,-y+1/2,-z+1/2
y+1/2,x+1/2,-z+1/2
-x+1/2,y+1/2,-z+1/2
-y+1/2,-x+1/2,-z+1/2
-x+1/2,-y+1/2,-z+1/2
y+1/2,-x+1/2,-z+1/2
x+1/2,y+1/2,-z+1/2
-y+1/2,x+1/2,-z+1/2
-x+1/2,y+1/2,z+1/2
-y+1/2,-x+1/2,z+1/2
x+1/2,-y+1/2,z+1/2
y+1/2,x+1/2,z+1/2

loop_
_atom_site_label
_atom_site_type_symbol
_atom_site_fract_x
_atom_site_fract_y
_atom_site_fract_z
_atom_site_occupancy
Al1 Al 0 0 0.3797 0.84
Ba1 Ba 0 0 0 1
Ag1 Ag 0 0 0.3797 0.16
Al2 Al 0 0.5 0.25 1
